data_4332316
loop_
_publ_author_name
'Tamayo, Abel'
'Escriche, Lluis'
'Lodeiro, Carlos'
'Ribas-Ari\~no, Jordi'
'Ribas, Joan'
'Covelo, Berta'
'Casab\'o, Jaume'

_publ_section_title
;
 Structural and Magnetic Properties of a Complete Halide Series of
 NiIIComplexes with a Pyridine-Containing 14-Membered Macrocycle
;
_journal_issue 19
_journal_name_full 'Inorganic Chemistry'
_journal_page_first 7621
_journal_page_last 7627
_journal_paper_doi 10.1021/ic060231s
_journal_volume 45
_journal_year 2006
_chemical_formula_sum 'C15 H25 I2 N3 Ni O S2'
_chemical_formula_weight 640.01
_chemical_name_systematic
; 
 ? 
;
_space_group_IT_number 14
_symmetry_cell_setting monoclinic
_symmetry_space_group_name_Hall '-P 2ybc'
_symmetry_space_group_name_H-M 'P 1 21/c 1'
_atom_sites_solution_hydrogens geom
_atom_sites_solution_primary direct
_atom_sites_solution_secondary difmap
_audit_creation_method SHELXL-97
_cell_angle_alpha 90.00
_cell_angle_beta 108.659(4)
_cell_angle_gamma 90.00
_cell_formula_units_Z 4
_cell_length_a 17.802(4)
_cell_length_b 8.0784(17)
_cell_length_c 15.504(3)
_cell_measurement_reflns_used 944
_cell_measurement_temperature 120(2)
_cell_measurement_theta_max 26.32
_cell_measurement_theta_min 2.77
_cell_volume 2112.5(8)
_computing_cell_refinement 'Bruker SMART'
_computing_data_collection 'Bruker SMART'
_computing_data_reduction 'Bruker SAINT'
_computing_molecular_graphics 'Bruker SHELXTL'
_computing_publication_material 'Bruker SHELXTL'
_computing_structure_refinement 'SHELXL-97 (Sheldrick, 1997)'
_computing_structure_solution 'SHELXS-97 (Sheldrick, 1990)'
_diffrn_ambient_temperature 120(2)
_diffrn_measured_fraction_theta_full 0.998
_diffrn_measured_fraction_theta_max 0.998
_diffrn_measurement_device_type 'CCD area detector'
_diffrn_measurement_method 'phi and omega scans'
_diffrn_radiation_monochromator graphite
_diffrn_radiation_source 'fine-focus sealed tube'
_diffrn_radiation_type MoK\a
_diffrn_radiation_wavelength 0.71073
_diffrn_reflns_av_R_equivalents 0.0294
_diffrn_reflns_av_sigmaI/netI 0.0239
_diffrn_reflns_limit_h_max 21
_diffrn_reflns_limit_h_min -22
_diffrn_reflns_limit_k_max 10
_diffrn_reflns_limit_k_min 0
_diffrn_reflns_limit_l_max 19
_diffrn_reflns_limit_l_min 0
_diffrn_reflns_number 17950
_diffrn_reflns_theta_full 26.40
_diffrn_reflns_theta_max 26.40
_diffrn_reflns_theta_min 1.21
_exptl_absorpt_coefficient_mu 4.047
_exptl_absorpt_correction_T_max 1.0000
_exptl_absorpt_correction_T_min 0.4919
_exptl_absorpt_correction_type multi-scan
_exptl_crystal_colour violet
_exptl_crystal_density_diffrn 2.012
_exptl_crystal_density_method 'not measured'
_exptl_crystal_description plate
_exptl_crystal_F_000 1240
_exptl_crystal_size_max 0.36
_exptl_crystal_size_mid 0.25
_exptl_crystal_size_min 0.05
_refine_diff_density_max 1.709
_refine_diff_density_min -1.915
_refine_diff_density_rms 0.167
_refine_ls_extinction_method none
_refine_ls_goodness_of_fit_ref 1.070
_refine_ls_hydrogen_treatment mixed
_refine_ls_matrix_type full
_refine_ls_number_parameters 230
_refine_ls_number_reflns 4316
_refine_ls_number_restraints 2
_refine_ls_restrained_S_all 1.070
_refine_ls_R_factor_all 0.0402
_refine_ls_R_factor_gt 0.0348
_refine_ls_shift/su_max 0.001
_refine_ls_shift/su_mean 0.000
_refine_ls_structure_factor_coef Fsqd
_refine_ls_weighting_details 'calc w=1/[\s^2^(Fo^2^)+(0.0460P)^2^+19.3705P] where P=(Fo^2^+2Fc^2^)/3'
_refine_ls_weighting_scheme calc
_refine_ls_wR_factor_gt 0.0983
_refine_ls_wR_factor_ref 0.1014
_reflns_number_gt 3769
_reflns_number_total 4316
_reflns_threshold_expression >2sigma(I)
_cod_data_source_file ic060231ssup2.cif
_cod_data_source_block ni_i
_cod_depositor_comments
;
The following automatic conversions were performed:

'_symmetry_cell_setting' value 'Monoclinic' changed to 'monoclinic'
according to /home/saulius/struct/CIF-dictionaries/cif_core.dic
dictionary named 'cif_core.dic' version 2.4.2 from 2011-04-26.

Automatic conversion script
Id: cif_fix_values 1891 2012-01-12 08:04:46Z andrius 
;
_cod_original_sg_symbol_H-M P2(1)/c
_cod_database_code 4332316

loop_
_symmetry_equiv_pos_as_xyz
'x, y, z'
'-x, y+1/2, -z+1/2'
'-x, -y, -z'
'x, -y-1/2, z-1/2'

loop_
_atom_site_label
_atom_site_type_symbol
_atom_site_fract_x
_atom_site_fract_y
_atom_site_fract_z
_atom_site_U_iso_or_equiv
_atom_site_adp_type
_atom_site_occupancy
_atom_site_symmetry_multiplicity
_atom_site_calc_flag
_atom_site_refinement_flags
I1 I 0.58483(2) 0.72430(5) 0.64255(3) 0.02570(12) Uani 1 1 d .
I2 I 0.87909(2) 0.55563(4) 0.65309(2) 0.01592(11) Uani 1 1 d .
Ni Ni 0.73945(4) 0.28371(8) 0.85853(4) 0.00933(15) Uani 1 1 d .
S1 S 0.80937(8) 0.14713(16) 0.76922(8) 0.0133(3) Uani 1 1 d .
S2 S 0.69637(7) 0.47994(16) 0.94712(8) 0.0125(3) Uani 1 1 d .
O1 O 0.7472(2) 0.4984(5) 0.7787(3) 0.0165(8) Uani 1 1 d D
N2 N 0.8511(2) 0.3372(5) 0.9468(3) 0.0107(8) Uani 1 1 d .
N1 N 0.7274(3) 0.0760(5) 0.9368(3) 0.0107(8) Uani 1 1 d .
N3 N 0.6294(3) 0.2422(6) 0.7680(3) 0.0151(9) Uani 1 1 d .
C5 C 0.9155(3) 0.2683(6) 0.9332(4) 0.0135(10) Uani 1 1 d .
C3 C 0.8113(4) -0.0743(7) 0.7865(4) 0.0198(12) Uani 1 1 d .
H3A H 0.7659 -0.1243 0.7389 0.024 Uiso 1 1 calc R
H3B H 0.8605 -0.1192 0.7787 0.024 Uiso 1 1 calc R
C9 C 0.8594(3) 0.4142(6) 1.0263(3) 0.0132(10) Uani 1 1 d .
C4 C 0.9078(3) 0.2068(7) 0.8390(4) 0.0161(11) Uani 1 1 d .
H4A H 0.9433 0.1102 0.8449 0.019 Uiso 1 1 calc R
H4B H 0.9269 0.2948 0.8068 0.019 Uiso 1 1 calc R
C12 C 0.6603(4) 0.2080(7) 1.0403(4) 0.0185(11) Uani 1 1 d .
H12A H 0.7155 0.2145 1.0821 0.022 Uiso 1 1 calc R
H12B H 0.6265 0.1706 1.0763 0.022 Uiso 1 1 calc R
C13 C 0.6569(3) 0.0787(6) 0.9683(4) 0.0152(11) Uani 1 1 d .
H13A H 0.6510 -0.0317 0.9931 0.018 Uiso 1 1 calc R
H13B H 0.6092 0.0990 0.9152 0.018 Uiso 1 1 calc R
C11 C 0.6340(3) 0.3806(7) 1.0043(4) 0.0182(11) Uani 1 1 d .
H11A H 0.6325 0.4514 1.0559 0.022 Uiso 1 1 calc R
H11B H 0.5794 0.3739 0.9613 0.022 Uiso 1 1 calc R
C14 C 0.5688(3) 0.2329(7) 0.7141(4) 0.0155(11) Uani 1 1 d .
C8 C 0.9317(3) 0.4182(7) 1.0958(4) 0.0175(11) Uani 1 1 d .
H8 H 0.9362 0.4743 1.1511 0.021 Uiso 1 1 calc R
C10 C 0.7894(3) 0.5020(7) 1.0391(4) 0.0169(11) Uani 1 1 d .
H10A H 0.8021 0.6214 1.0477 0.020 Uiso 1 1 calc R
H10B H 0.7817 0.4607 1.0958 0.020 Uiso 1 1 calc R
C6 C 0.9891(3) 0.2659(7) 1.0005(4) 0.0177(11) Uani 1 1 d .
H6 H 1.0334 0.2145 0.9900 0.021 Uiso 1 1 calc R
C7 C 0.9964(3) 0.3410(7) 1.0843(4) 0.0202(12) Uani 1 1 d .
H7 H 1.0455 0.3385 1.1324 0.024 Uiso 1 1 calc R
C2 C 0.8078(3) -0.1268(7) 0.8790(4) 0.0174(11) Uani 1 1 d .
H2A H 0.8512 -0.0713 0.9267 0.021 Uiso 1 1 calc R
H2B H 0.8170 -0.2477 0.8858 0.021 Uiso 1 1 calc R
C1 C 0.7293(3) -0.0868(7) 0.8945(4) 0.0161(11) Uani 1 1 d .
H1A H 0.6864 -0.0906 0.8352 0.019 Uiso 1 1 calc R
H1B H 0.7182 -0.1736 0.9338 0.019 Uiso 1 1 calc R
C15 C 0.4920(4) 0.2214(10) 0.6435(4) 0.0318(15) Uani 1 1 d .
H15A H 0.4817 0.3237 0.6077 0.048 Uiso 1 1 calc R
H15B H 0.4505 0.2055 0.6718 0.048 Uiso 1 1 calc R
H15C H 0.4920 0.1274 0.6036 0.048 Uiso 1 1 calc R
H1 H 0.766(4) 0.074(7) 0.979(4) 0.009(15) Uiso 1 1 d .
H12 H 0.779(3) 0.508(8) 0.748(4) 0.014(15) Uiso 1 1 d D
H11 H 0.706(2) 0.547(7) 0.748(4) 0.018(17) Uiso 1 1 d D

loop_
_atom_site_aniso_label
_atom_site_aniso_U_11
_atom_site_aniso_U_22
_atom_site_aniso_U_33
_atom_site_aniso_U_23
_atom_site_aniso_U_13
_atom_site_aniso_U_12
I1 0.0226(2) 0.0276(2) 0.0250(2) 0.00188(16) 0.00496(16) 0.00424(16)
I2 0.01480(18) 0.01867(19) 0.01437(17) -0.00066(13) 0.00480(13) -0.00164(13)
Ni 0.0080(3) 0.0099(3) 0.0091(3) 0.0001(2) 0.0013(2) 0.0002(2)
S1 0.0136(6) 0.0153(6) 0.0102(6) -0.0012(5) 0.0030(5) 0.0020(5)
S2 0.0133(6) 0.0105(6) 0.0134(6) -0.0002(5) 0.0038(5) 0.0010(5)
O1 0.016(2) 0.0178(19) 0.0157(19) 0.0076(16) 0.0052(16) 0.0026(16)
N2 0.012(2) 0.010(2) 0.0094(19) 0.0006(16) 0.0026(16) -0.0023(17)
N1 0.012(2) 0.008(2) 0.010(2) 0.0011(16) 0.0012(18) 0.0024(17)
N3 0.016(2) 0.013(2) 0.016(2) 0.0011(18) 0.0060(19) 0.0005(18)
C5 0.013(2) 0.013(2) 0.014(2) 0.002(2) 0.002(2) -0.002(2)
C3 0.027(3) 0.016(3) 0.017(3) -0.004(2) 0.009(2) 0.004(2)
C9 0.016(3) 0.010(2) 0.013(2) 0.0003(19) 0.004(2) -0.005(2)
C4 0.011(2) 0.020(3) 0.017(3) -0.001(2) 0.005(2) 0.002(2)
C12 0.024(3) 0.018(3) 0.017(3) -0.001(2) 0.012(2) -0.001(2)
C13 0.018(3) 0.012(3) 0.020(3) 0.003(2) 0.011(2) -0.002(2)
C11 0.018(3) 0.017(3) 0.024(3) 0.000(2) 0.013(2) 0.002(2)
C14 0.015(3) 0.019(3) 0.013(2) 0.001(2) 0.005(2) -0.002(2)
C8 0.020(3) 0.018(3) 0.011(2) -0.002(2) 0.001(2) -0.005(2)
C10 0.017(3) 0.019(3) 0.015(3) -0.007(2) 0.004(2) -0.003(2)
C6 0.013(3) 0.017(3) 0.022(3) 0.001(2) 0.004(2) 0.000(2)
C7 0.013(3) 0.025(3) 0.016(3) 0.003(2) -0.005(2) -0.004(2)
C2 0.021(3) 0.011(3) 0.020(3) 0.000(2) 0.006(2) 0.005(2)
C1 0.018(3) 0.013(3) 0.017(3) -0.001(2) 0.004(2) 0.000(2)
C15 0.015(3) 0.054(4) 0.019(3) -0.005(3) -0.005(2) -0.003(3)

loop_
_atom_type_symbol
_atom_type_description
_atom_type_scat_dispersion_real
_atom_type_scat_dispersion_imag
_atom_type_scat_source
C C 0.0033 0.0016 'International Tables Vol C Tables 4.2.6.8 and 6.1.1.4'
H H 0.0000 0.0000 'International Tables Vol C Tables 4.2.6.8 and 6.1.1.4'
N N 0.0061 0.0033 'International Tables Vol C Tables 4.2.6.8 and 6.1.1.4'
S S 0.1246 0.1234 'International Tables Vol C Tables 4.2.6.8 and 6.1.1.4'
Ni Ni 0.3393 1.1124 'International Tables Vol C Tables 4.2.6.8 and 6.1.1.4'
I I -0.4742 1.8119 'International Tables Vol C Tables 4.2.6.8 and 6.1.1.4'
O O 0.0106 0.0060 'International Tables Vol C Tables 4.2.6.8 and 6.1.1.4'

loop_
_geom_angle_atom_site_label_1
_geom_angle_atom_site_label_2
_geom_angle_atom_site_label_3
_geom_angle
N3 Ni N2 177.02(18)
N3 Ni N1 90.76(18)
N2 Ni N1 92.19(17)
N3 Ni O1 87.78(17)
N2 Ni O1 89.26(16)
N1 Ni O1 177.79(16)
N3 Ni S2 95.20(13)
N2 Ni S2 84.14(13)
N1 Ni S2 94.97(12)
O1 Ni S2 83.51(11)
N3 Ni S1 95.08(13)
N2 Ni S1 84.94(12)
N1 Ni S1 97.58(12)
O1 Ni S1 84.21(11)
S2 Ni S1 163.65(5)
C4 S1 C3 101.9(3)
C4 S1 Ni 96.54(18)
C3 S1 Ni 110.95(19)
C11 S2 C10 101.9(3)
C11 S2 Ni 110.37(19)
C10 S2 Ni 97.88(18)
C9 N2 C5 118.9(4)
C9 N2 Ni 120.2(3)
C5 N2 Ni 119.7(3)
C1 N1 C13 107.5(4)
C1 N1 Ni 115.5(3)
C13 N1 Ni 115.3(3)
C14 N3 Ni 173.7(5)
N2 C5 C6 122.2(5)
N2 C5 C4 117.9(4)
C6 C5 C4 119.7(5)
C2 C3 S1 114.4(4)
N2 C9 C8 121.6(5)
N2 C9 C10 119.1(5)
C8 C9 C10 119.3(5)
C5 C4 S1 116.0(4)
C13 C12 C11 115.3(5)
N1 C13 C12 114.4(4)
C12 C11 S2 114.9(4)
N3 C14 C15 178.7(6)
C7 C8 C9 119.8(5)
C9 C10 S2 115.9(4)
C5 C6 C7 118.4(5)
C8 C7 C6 118.9(5)
C3 C2 C1 114.0(5)
N1 C1 C2 114.3(4)

loop_
_geom_bond_atom_site_label_1
_geom_bond_atom_site_label_2
_geom_bond_distance
Ni N3 2.041(5)
Ni N2 2.066(4)
Ni N1 2.121(4)
Ni O1 2.160(4)
Ni S2 2.3794(14)
Ni S1 2.4055(14)
S1 C4 1.806(6)
S1 C3 1.808(6)
S2 C11 1.814(6)
S2 C10 1.815(5)
N2 C9 1.347(7)
N2 C5 1.350(7)
N1 C1 1.474(7)
N1 C13 1.486(7)
N3 C14 1.135(7)
C5 C6 1.390(7)
C5 C4 1.506(7)
C3 C2 1.515(8)
C9 C8 1.390(7)
C9 C10 1.501(7)
C12 C13 1.515(7)
C12 C11 1.519(8)
C14 C15 1.456(8)
C8 C7 1.371(8)
C6 C7 1.401(8)
C2 C1 1.526(8)

loop_
_geom_hbond_atom_site_label_D
_geom_hbond_atom_site_label_H
_geom_hbond_atom_site_label_A
_geom_hbond_distance_DH
_geom_hbond_distance_HA
_geom_hbond_distance_DA
_geom_hbond_angle_DHA
_geom_hbond_site_symmetry_A
N1 H1 I2 0.78(7) 3.00(7) 3.724(5) 157(6) 4_566
O1 H12 I2 0.85(2) 2.68(2) 3.528(4) 177(6) .
O1 H11 I1 0.84(2) 2.67(2) 3.498(4) 173(6) .
